data_4503545
loop_
_publ_author_name
'Frisch, Mark'
'Cahill, Christopher L.'

_publ_section_title
;
 Thorium(IV) Coordination Polymers in the Pyridine and
 Pyrazinedicarboxylic Acid Systems
;
_journal_issue 8
_journal_name_full 'Crystal Growth &amp; Design'
_journal_page_first 2921
_journal_paper_doi 10.1021/cg800029z
_journal_volume 8
_journal_year 2008
_chemical_formula_moiety 'C14 H8 N2 O12 Th'
_chemical_formula_sum 'C14 H8 N2 O12 Th'
_chemical_formula_weight 628.25
_chemical_name_systematic
;
 ?
;
_space_group_IT_number 19
_symmetry_cell_setting orthorhombic
_symmetry_space_group_name_Hall 'P 2ac 2ab'
_symmetry_space_group_name_H-M 'P 21 21 21'
_atom_sites_solution_hydrogens geom
_atom_sites_solution_primary direct
_atom_sites_solution_secondary difmap
_audit_creation_method SHELXL-97
_cell_angle_alpha 90.00
_cell_angle_beta 90.00
_cell_angle_gamma 90.00
_cell_formula_units_Z 4
_cell_length_a 6.6602(10)
_cell_length_b 11.6941(18)
_cell_length_c 22.788(4)
_cell_measurement_reflns_used 3637
_cell_measurement_temperature 298(2)
_cell_measurement_theta_max 24.71
_cell_measurement_theta_min 1.79
_cell_volume 1774.8(5)
_computing_cell_refinement 'SAINTPLUS (Bruker AXS, 2005)'
_computing_data_collection 'APEX II (Bruker AXS, 2005)'
_computing_data_reduction 'SAINTPLUS (Bruker AXS, 2005)'
_computing_publication_material 'WINGX (Farrugia, 1998)'
_computing_structure_refinement 'SHELXL-97 (Sheldrick, 1997)'
_computing_structure_solution 'SHELXS (Sheldrick, 2004)'
_diffrn_ambient_temperature 298(2)
_diffrn_measured_fraction_theta_full 1.000
_diffrn_measured_fraction_theta_max 1.000
_diffrn_measurement_device_type 'Bruker APEX II CCD'
_diffrn_measurement_method 'phi and omega scans'
_diffrn_radiation_monochromator graphite
_diffrn_radiation_source 'fine-focus sealed tube'
_diffrn_radiation_type MoK\a
_diffrn_radiation_wavelength 0.71073
_diffrn_reflns_av_R_equivalents 0.1381
_diffrn_reflns_av_sigmaI/netI 0.0933
_diffrn_reflns_limit_h_max 7
_diffrn_reflns_limit_h_min -7
_diffrn_reflns_limit_k_max 13
_diffrn_reflns_limit_k_min -13
_diffrn_reflns_limit_l_max 27
_diffrn_reflns_limit_l_min -27
_diffrn_reflns_number 19639
_diffrn_reflns_theta_full 25.02
_diffrn_reflns_theta_max 25.02
_diffrn_reflns_theta_min 1.79
_exptl_absorpt_coefficient_mu 8.473
_exptl_absorpt_correction_T_max 0.844
_exptl_absorpt_correction_T_min 0.673
_exptl_absorpt_correction_type multi-scan
_exptl_absorpt_process_details 'SADABS, Sheldrick (2004)'
_exptl_crystal_colour colorless
_exptl_crystal_density_diffrn 2.344
_exptl_crystal_density_method 'not measured'
_exptl_crystal_description blade
_exptl_crystal_F_000 1160
_exptl_crystal_size_max 0.16
_exptl_crystal_size_mid 0.04
_exptl_crystal_size_min 0.02
_refine_diff_density_max 1.779
_refine_diff_density_min -1.127
_refine_diff_density_rms 0.230
_refine_ls_abs_structure_details 'Flack H D (1983), Acta Cryst. A39, 876-881'
_refine_ls_abs_structure_Flack 0.26(2)
_refine_ls_extinction_method none
_refine_ls_goodness_of_fit_ref 1.029
_refine_ls_hydrogen_treatment constr
_refine_ls_matrix_type full
_refine_ls_number_parameters 263
_refine_ls_number_reflns 3127
_refine_ls_number_restraints 18
_refine_ls_restrained_S_all 1.027
_refine_ls_R_factor_all 0.0739
_refine_ls_R_factor_gt 0.0456
_refine_ls_shift/su_max 0.001
_refine_ls_shift/su_mean 0.000
_refine_ls_structure_factor_coef Fsqd
_refine_ls_weighting_details 'calc w=1/[\s^2^(Fo^2^)+(0.0341P)^2^+0.0000P] where P=(Fo^2^+2Fc^2^)/3'
_refine_ls_weighting_scheme calc
_refine_ls_wR_factor_gt 0.0797
_refine_ls_wR_factor_ref 0.0899
_reflns_number_gt 2446
_reflns_number_total 3127
_reflns_threshold_expression >2sigma(I)
_cod_data_source_file cg800029z-file018.cif
_cod_data_source_block 1
_cod_database_code 4503545

loop_
_symmetry_equiv_pos_as_xyz
'x, y, z'
'-x+1/2, -y, z+1/2'
'-x, y+1/2, -z+1/2'
'x+1/2, -y+1/2, -z'

loop_
_atom_site_label
_atom_site_type_symbol
_atom_site_fract_x
_atom_site_fract_y
_atom_site_fract_z
_atom_site_U_iso_or_equiv
_atom_site_adp_type
_atom_site_occupancy
_atom_site_symmetry_multiplicity
_atom_site_calc_flag
_atom_site_refinement_flags
Th1 Th 0.23300(7) 0.59587(4) 0.13799(2) 0.01554(14) Uani 1 1 d .
N1 N 0.251(2) 0.7835(9) 0.0710(4) 0.022(3) Uani 1 1 d .
N2 N 0.0105(17) 0.6386(9) 0.2354(5) 0.017(3) Uani 1 1 d .
O1 O 0.2296(16) 0.5721(7) 0.0361(4) 0.026(2) Uani 1 1 d .
O2 O 0.2261(18) 0.6219(7) -0.0578(4) 0.033(3) Uani 1 1 d .
O3 O 0.3606(15) 0.8402(9) 0.2872(5) 0.033(3) Uani 1 1 d .
O4 O 0.3303(14) 0.7487(8) 0.2008(4) 0.027(3) Uani 1 1 d .
O5 O -0.0891(13) 0.6686(10) 0.1167(5) 0.017(3) Uani 1 1 d U
O6 O 0.0061(13) 0.4422(8) 0.1390(6) 0.030(3) Uani 1 1 d .
O7 O 0.5823(14) 0.6443(11) 0.1197(5) 0.032(4) Uani 1 1 d .
O8 O 0.4296(14) 0.4166(10) 0.1060(4) 0.033(3) Uani 1 1 d .
O9 O 0.3523(13) 0.4884(8) 0.2251(4) 0.024(3) Uani 1 1 d .
O10 O -0.1714(17) 0.3066(9) 0.0949(5) 0.048(3) Uani 1 1 d .
C1 C 0.246(3) 0.7682(11) 0.0131(5) 0.020(3) Uani 1 1 d .
C2 C 0.234(2) 0.6457(10) -0.0054(5) 0.018(3) Uani 1 1 d .
C3 C 0.239(3) 0.8580(10) -0.0269(5) 0.018(3) Uani 1 1 d U
C4 C -0.260(2) 0.6555(9) 0.0920(5) 0.017(3) Uani 1 1 d U
C5 C 0.248(3) 0.9673(12) -0.0053(5) 0.028(3) Uani 1 1 d .
H5 H 0.2484 1.0295 -0.0306 0.034 Uiso 1 1 calc R
C6 C 0.255(2) 0.8906(10) 0.0907(5) 0.029(3) Uani 1 1 d .
H6 H 0.2571 0.9021 0.1311 0.034 Uiso 1 1 calc R
C7 C -0.1637(19) 0.5888(15) 0.2490(6) 0.027(4) Uani 1 1 d .
H7 H -0.2108 0.5308 0.2248 0.032 Uiso 1 1 calc R
C8 C -0.277(2) 0.6188(10) 0.2969(6) 0.030(4) Uani 1 1 d .
H8 H -0.3987 0.5826 0.3039 0.036 Uiso 1 1 calc R
C9 C 0.256(4) 0.9839(11) 0.0554(5) 0.033(4) Uani 1 1 d .
H9 H 0.2619 1.0572 0.0712 0.039 Uiso 1 1 calc R
C10 C 0.277(3) 0.7755(11) 0.2539(6) 0.021(3) Uani 1 1 d .
C11 C 0.083(2) 0.7188(12) 0.2728(6) 0.018(3) Uani 1 1 d .
C12 C -0.0230(19) 0.7531(12) 0.3221(6) 0.019(3) Uani 1 1 d .
C13 C -0.213(3) 0.6991(12) 0.3331(7) 0.033(4) Uani 1 1 d .
H13 H -0.2894 0.7203 0.3653 0.039 Uiso 1 1 calc R
C14 C -0.0533(19) 0.3403(13) 0.1350(8) 0.023(3) Uani 1 1 d .
OW1 O 0.283(5) 0.5974(17) -0.1778(7) 0.180(10) Uani 1 1 d .
OW2 O 0.296(5) 0.3291(19) 0.0025(9) 0.197(13) Uani 1 1 d .

loop_
_atom_site_aniso_label
_atom_site_aniso_U_11
_atom_site_aniso_U_22
_atom_site_aniso_U_33
_atom_site_aniso_U_23
_atom_site_aniso_U_13
_atom_site_aniso_U_12
Th1 0.0107(2) 0.0184(2) 0.0175(2) 0.0012(3) 0.0001(3) -0.0008(3)
N1 0.017(6) 0.028(6) 0.020(6) 0.003(5) -0.012(8) -0.005(8)
N2 0.021(6) 0.010(7) 0.022(8) 0.004(5) 0.001(6) -0.006(5)
O1 0.025(5) 0.026(6) 0.028(5) 0.004(4) 0.007(5) -0.003(6)
O2 0.051(7) 0.028(6) 0.021(5) -0.002(4) 0.000(6) -0.020(7)
O3 0.034(6) 0.024(6) 0.041(7) -0.017(6) -0.001(5) -0.018(5)
O4 0.038(7) 0.019(6) 0.024(6) -0.002(5) 0.002(5) -0.011(5)
O5 0.015(3) 0.019(3) 0.017(3) 0.0015(19) -0.0025(18) 0.0003(19)
O6 0.019(5) 0.018(6) 0.053(8) -0.004(7) -0.002(6) -0.004(4)
O7 0.015(5) 0.060(10) 0.023(7) -0.006(6) -0.003(4) -0.005(5)
O8 0.031(5) 0.025(7) 0.042(7) 0.008(6) 0.007(5) 0.013(6)
O9 0.023(5) 0.025(6) 0.022(6) 0.003(5) -0.007(4) 0.015(5)
O10 0.066(8) 0.040(7) 0.037(7) 0.008(6) -0.020(6) -0.013(6)
C1 0.011(7) 0.032(8) 0.018(7) -0.008(6) -0.006(8) 0.006(9)
C2 0.011(7) 0.024(7) 0.021(7) -0.009(6) -0.003(8) -0.005(7)
C3 0.017(3) 0.018(3) 0.019(3) 0.000(2) 0.001(2) 0.000(2)
C4 0.016(3) 0.017(3) 0.017(3) 0.0004(19) -0.001(2) 0.001(2)
C5 0.037(9) 0.032(8) 0.017(7) 0.005(6) -0.008(11) 0.009(11)
C6 0.041(8) 0.021(7) 0.023(7) 0.005(7) 0.023(9) 0.000(12)
C7 0.029(8) 0.023(9) 0.028(8) -0.002(9) 0.006(6) -0.021(9)
C8 0.023(8) 0.015(9) 0.051(9) -0.001(7) 0.001(8) 0.007(8)
C9 0.054(10) 0.021(8) 0.023(8) -0.014(6) -0.003(11) -0.018(12)
C10 0.024(9) 0.015(7) 0.023(8) -0.001(6) 0.002(9) 0.006(9)
C11 0.019(8) 0.007(8) 0.028(9) 0.003(7) -0.004(6) -0.003(6)
C12 0.016(7) 0.015(9) 0.027(9) 0.007(7) -0.002(6) 0.001(6)
C13 0.040(11) 0.012(8) 0.047(10) -0.003(7) 0.003(9) -0.008(9)
C14 0.016(7) 0.031(10) 0.021(8) -0.002(10) -0.010(8) 0.004(6)
OW1 0.31(3) 0.154(16) 0.077(11) -0.064(12) 0.00(2) -0.02(4)
OW2 0.29(4) 0.156(19) 0.148(17) -0.112(15) 0.05(2) -0.10(3)

loop_
_atom_type_symbol
_atom_type_description
_atom_type_scat_dispersion_real
_atom_type_scat_dispersion_imag
_atom_type_scat_source
C C 0.0033 0.0016 'International Tables Vol C Tables 4.2.6.8 and 6.1.1.4'
H H 0.0000 0.0000 'International Tables Vol C Tables 4.2.6.8 and 6.1.1.4'
N N 0.0061 0.0033 'International Tables Vol C Tables 4.2.6.8 and 6.1.1.4'
O O 0.0106 0.0060 'International Tables Vol C Tables 4.2.6.8 and 6.1.1.4'
Th Th -7.2400 8.8979 'International Tables Vol C Tables 4.2.6.8 and 6.1.1.4'

loop_
_geom_angle_atom_site_label_1
_geom_angle_atom_site_label_2
_geom_angle_atom_site_label_3
_geom_angle
_geom_angle_site_symmetry_1
_geom_angle_site_symmetry_3
O1 Th1 O6 85.0(4) . .
O1 Th1 O5 80.2(3) . .
O6 Th1 O5 72.1(4) . .
O1 Th1 O4 133.6(3) . .
O6 Th1 O4 138.1(4) . .
O5 Th1 O4 95.8(4) . .
O1 Th1 O7 82.3(4) . .
O6 Th1 O7 142.8(4) . .
O5 Th1 O7 138.7(3) . .
O4 Th1 O7 70.6(4) . .
O1 Th1 O9 137.5(3) . .
O6 Th1 O9 79.1(4) . .
O5 Th1 O9 129.7(3) . .
O4 Th1 O9 79.2(3) . .
O7 Th1 O9 87.1(3) . .
O1 Th1 O8 68.1(3) . .
O6 Th1 O8 73.0(3) . .
O5 Th1 O8 134.2(4) . .
O4 Th1 O8 130.0(3) . .
O7 Th1 O8 69.8(4) . .
O9 Th1 O8 69.6(3) . .
O1 Th1 N1 62.1(3) . .
O6 Th1 N1 131.4(4) . .
O5 Th1 N1 68.1(4) . .
O4 Th1 N1 73.5(3) . .
O7 Th1 N1 70.7(4) . .
O9 Th1 N1 149.1(4) . .
O8 Th1 N1 118.9(4) . .
O1 Th1 N2 145.9(3) . .
O6 Th1 N2 77.4(4) . .
O5 Th1 N2 66.8(3) . .
O4 Th1 N2 61.2(3) . .
O7 Th1 N2 128.3(4) . .
O9 Th1 N2 67.3(3) . .
O8 Th1 N2 131.2(3) . .
N1 Th1 N2 109.8(4) . .
C6 N1 C1 117.4(11) . .
C6 N1 Th1 125.5(8) . .
C1 N1 Th1 117.0(8) . .
C7 N2 C11 117.6(12) . .
C7 N2 Th1 125.8(9) . .
C11 N2 Th1 116.6(9) . .
C2 O1 Th1 130.9(8) . .
C10 O4 Th1 131.9(9) . .
C4 O5 Th1 149.1(9) . .
C14 O6 Th1 157.8(9) . .
C4 O7 Th1 158.1(10) 1_655 .
N1 C1 C3 123.4(12) . .
N1 C1 C2 114.2(11) . .
C3 C1 C2 122.3(11) . .
O2 C2 O1 124.5(11) . .
O2 C2 C1 119.6(12) . .
O1 C2 C1 115.8(10) . .
C5 C3 C1 117.7(11) . .
C5 C3 C4 117.2(10) . 4_565
C1 C3 C4 124.9(11) . 4_565
O7 C4 O5 123.1(11) 1_455 .
O7 C4 C3 119.9(13) 1_455 4_465
O5 C4 C3 116.7(13) . 4_465
C3 C5 C9 119.2(12) . .
C3 C5 H5 120.4 . .
C9 C5 H5 120.4 . .
N1 C6 C9 123.9(12) . .
N1 C6 H6 118.1 . .
C9 C6 H6 118.1 . .
N2 C7 C8 123.5(14) . .
N2 C7 H7 118.3 . .
C8 C7 H7 118.3 . .
C13 C8 C7 120.0(15) . .
C13 C8 H8 120.0 . .
C7 C8 H8 120.0 . .
C6 C9 C5 118.3(12) . .
C6 C9 H9 120.8 . .
C5 C9 H9 120.8 . .
O3 C10 O4 127.7(15) . .
O3 C10 C11 119.2(13) . .
O4 C10 C11 113.0(13) . .
N2 C11 C12 122.0(13) . .
N2 C11 C10 115.3(12) . .
C12 C11 C10 122.5(13) . .
C11 C12 C13 117.5(13) . .
C11 C12 C14 123.5(12) . 3
C13 C12 C14 119.0(13) . 3
C8 C13 C12 119.3(15) . .
C8 C13 H13 120.4 . .
C12 C13 H13 120.4 . .
O6 C14 O10 122.8(16) . .
O6 C14 C12 119.3(14) . 3_545
O10 C14 C12 117.9(13) . 3_545

loop_
_geom_bond_atom_site_label_1
_geom_bond_atom_site_label_2
_geom_bond_distance
_geom_bond_site_symmetry_2
Th1 O1 2.339(8) .
Th1 O6 2.349(9) .
Th1 O5 2.358(9) .
Th1 O4 2.380(9) .
Th1 O7 2.431(10) .
Th1 O9 2.480(9) .
Th1 O8 2.577(11) .
Th1 N1 2.675(10) .
Th1 N2 2.715(11) .
N1 C6 1.331(15) .
N1 C1 1.331(14) .
N2 C7 1.334(16) .
N2 C11 1.355(17) .
O1 C2 1.279(14) .
O2 C2 1.227(13) .
O3 C10 1.208(16) .
O4 C10 1.298(15) .
O5 C4 1.281(16) .
O6 C14 1.258(16) .
O7 C4 1.229(16) 1_655
O10 C14 1.268(17) .
C1 C3 1.392(16) .
C1 C2 1.497(16) .
C3 C5 1.371(17) .
C3 C4 1.491(16) 4_565
C4 O7 1.229(16) 1_455
C4 C3 1.491(16) 4_465
C5 C9 1.398(16) .
C5 H5 0.9300 .
C6 C9 1.356(16) .
C6 H6 0.9300 .
C7 C8 1.371(19) .
C7 H7 0.9300 .
C8 C13 1.320(18) .
C8 H8 0.9300 .
C9 H9 0.9300 .
C10 C11 1.52(2) .
C11 C12 1.386(19) .
C12 C13 1.43(2) .
C12 C14 1.50(2) 3
C13 H13 0.9300 .
C14 C12 1.50(2) 3_545
